data_7216304
loop_
_publ_author_name
'Robin, Adeline Y.'
'Fromm, Katharina M.'
'Goesmann, Helmut'
'Bernardinelli, G&#xFFFD;rald'

_publ_section_title
;
 Structural relationship of two coordination polymers of Cu(i) with the
 ligand ethanediyl bis(isonicotinate)Electronic supplementary information
 (ESI) available: Selected crystal data, views of 2, and colour pictures
 of Fig. 3c and d. See http://www.rsc.org/suppdata/ce/b3/b309410c/
;
_journal_issue 71
_journal_name_full CrystEngComm
_journal_page_first 405
_journal_paper_doi 10.1039/b309410c
_journal_volume 5
_journal_year 2003
_chemical_formula_moiety '[Cu2Cl2(C14H12N2O4)2].C4H8O'
_chemical_formula_sum 'C32 H32 Cl2 Cu2 N4 O9'
_chemical_formula_weight 814.60
_chemical_name_systematic
;
?
;
_space_group_IT_number 2
_symmetry_cell_setting triclinic
_symmetry_space_group_name_Hall '-P 1'
_symmetry_space_group_name_H-M 'P -1'
_atom_sites_solution_hydrogens geom
_atom_sites_solution_primary direct
_atom_sites_solution_secondary difmap
_audit_creation_method SHELXL-97
_cell_angle_alpha 112.339(17)
_cell_angle_beta 96.728(17)
_cell_angle_gamma 102.930(18)
_cell_formula_units_Z 1
_cell_length_a 6.9874(10)
_cell_length_b 11.7096(19)
_cell_length_c 11.8247(17)
_cell_measurement_temperature 293(2)
_cell_volume 850.0(3)
_computing_cell_refinement Xred
_computing_data_collection Stoe
_computing_data_reduction Xred
_computing_molecular_graphics Schakal
_computing_publication_material Word
_computing_structure_refinement 'SHELXL-97 (Sheldrick, 1997)'
_computing_structure_solution 'SHELXS-97 (Sheldrick, 1990)'
_diffrn_ambient_temperature 293(2)
_diffrn_measured_fraction_theta_full 0.923
_diffrn_measured_fraction_theta_max 0.923
_diffrn_measurement_device_type 'Stoe IPDS'
_diffrn_measurement_method 'Omega scan'
_diffrn_radiation_monochromator graphite
_diffrn_radiation_source 'fine-focus sealed tube'
_diffrn_radiation_type MoK\a
_diffrn_radiation_wavelength 0.71073
_diffrn_reflns_av_R_equivalents 0.0387
_diffrn_reflns_av_sigmaI/netI 0.0519
_diffrn_reflns_limit_h_max 8
_diffrn_reflns_limit_h_min -8
_diffrn_reflns_limit_k_max 14
_diffrn_reflns_limit_k_min -14
_diffrn_reflns_limit_l_max 14
_diffrn_reflns_limit_l_min -14
_diffrn_reflns_number 7365
_diffrn_reflns_theta_full 26.07
_diffrn_reflns_theta_max 26.07
_diffrn_reflns_theta_min 3.07
_exptl_absorpt_coefficient_mu 1.468
_exptl_absorpt_correction_type numerical
_exptl_crystal_colour Red
_exptl_crystal_density_diffrn 1.591
_exptl_crystal_density_method 'not measured'
_exptl_crystal_F_000 416
_exptl_crystal_size_max 0.32
_exptl_crystal_size_mid 0.08
_exptl_crystal_size_min 0.05
_refine_diff_density_max 0.339
_refine_diff_density_min -0.388
_refine_diff_density_rms 0.062
_refine_ls_extinction_method none
_refine_ls_goodness_of_fit_ref 0.785
_refine_ls_hydrogen_treatment mixed
_refine_ls_matrix_type full
_refine_ls_number_parameters 226
_refine_ls_number_reflns 3106
_refine_ls_number_restraints 0
_refine_ls_restrained_S_all 0.785
_refine_ls_R_factor_all 0.0525
_refine_ls_R_factor_gt 0.0328
_refine_ls_shift/su_max 0.001
_refine_ls_shift/su_mean 0.000
_refine_ls_structure_factor_coef Fsqd
_refine_ls_weighting_details 'calc w=1/[\s^2^(Fo^2^)+(0.0647P)^2^+0.0000P] where P=(Fo^2^+2Fc^2^)/3'
_refine_ls_weighting_scheme calc
_refine_ls_wR_factor_gt 0.0800
_refine_ls_wR_factor_ref 0.0879
_reflns_number_gt 2161
_reflns_number_total 3106
_reflns_threshold_expression >2sigma(I)
_cod_data_source_file b309410c.txt
_cod_data_source_block Compound3
_cod_depositor_comments
;
The following automatic conversions were performed:

'_symmetry_cell_setting' value 'Triclinic' changed to 'triclinic'
according to
/usr/data/users/saulius/automatic-downloads/retrospective/RSC/lib/dictionaries/cif_core.dic
dictionary named 'cif_core.dic' version 2.4.2 from 2011-04-26.

Automatic conversion script
Id: cif_fix_values 2281 2013-09-26 08:29:07Z andrius 
;
_cod_original_cell_volume 850.0(2)
_cod_original_sg_symbol_H-M P-1
_cod_database_code 7216304

loop_
_symmetry_equiv_pos_as_xyz
'x, y, z'
'-x, -y, -z'

loop_
_atom_site_label
_atom_site_type_symbol
_atom_site_fract_x
_atom_site_fract_y
_atom_site_fract_z
_atom_site_U_iso_or_equiv
_atom_site_adp_type
_atom_site_occupancy
_atom_site_symmetry_multiplicity
_atom_site_calc_flag
_atom_site_refinement_flags
Cu1 Cu 0.46837(5) 0.46261(4) 0.86988(4) 0.04203(14) Uani 1 1 d .
Cl2 Cl 0.31858(9) 0.61274(6) 1.02872(7) 0.03585(18) Uani 1 1 d .
N1 N 0.2223(3) 0.3366(2) 0.7413(2) 0.0349(6) Uani 1 1 d .
C1 C 0.0367(4) 0.3408(3) 0.7597(3) 0.0370(7) Uani 1 1 d .
H1 H 0.0247 0.3972 0.8372 0.044 Uiso 1 1 calc R
C2 C -0.1358(4) 0.2647(3) 0.6681(3) 0.0396(7) Uani 1 1 d .
H2 H -0.2613 0.2705 0.6843 0.047 Uiso 1 1 calc R
C3 C 0.2334(4) 0.2516(3) 0.6295(3) 0.0388(7) Uani 1 1 d .
H3 H 0.3601 0.2461 0.6160 0.047 Uiso 1 1 calc R
C4 C 0.0677(4) 0.1720(3) 0.5338(3) 0.0361(7) Uani 1 1 d .
H4 H 0.0826 0.1140 0.4581 0.043 Uiso 1 1 calc R
C5 C -0.1223(4) 0.1802(3) 0.5528(3) 0.0328(6) Uani 1 1 d .
C6 C -0.3090(4) 0.1055(3) 0.4498(3) 0.0386(7) Uani 1 1 d .
O1 O -0.4722(3) 0.1196(3) 0.4592(2) 0.0742(9) Uani 1 1 d .
O2 O -0.2703(3) 0.02413(19) 0.34799(19) 0.0411(5) Uani 1 1 d .
C7 C -0.4318(4) -0.0455(3) 0.2363(3) 0.0424(8) Uani 1 1 d .
H7A H -0.5087 0.0109 0.2263 0.051 Uiso 1 1 calc R
H7B H -0.5221 -0.1180 0.2423 0.051 Uiso 1 1 calc R
C8 C -0.3367(4) -0.0918(3) 0.1277(3) 0.0417(7) Uani 1 1 d .
H8A H -0.2583 -0.1469 0.1391 0.050 Uiso 1 1 calc R
H8B H -0.4402 -0.1419 0.0511 0.050 Uiso 1 1 calc R
O3 O -0.2062(3) 0.01898(19) 0.1183(2) 0.0421(5) Uani 1 1 d .
C9 C -0.0085(4) 0.0482(3) 0.1655(3) 0.0381(7) Uani 1 1 d .
O4 O 0.0695(3) -0.0133(2) 0.2067(2) 0.0493(6) Uani 1 1 d .
C10 C 0.8931(4) 0.8304(3) 0.8398(3) 0.0350(7) Uani 1 1 d .
C11 C 0.9732(4) 0.7690(3) 0.9048(3) 0.0367(7) Uani 1 1 d .
H11 H 1.1072 0.8021 0.9483 0.044 Uiso 1 1 calc R
C12 C 0.8514(4) 0.6578(3) 0.9040(3) 0.0347(6) Uani 1 1 d .
H12 H 0.9070 0.6175 0.9480 0.042 Uiso 1 1 calc R
C13 C 0.6924(4) 0.7743(3) 0.7738(3) 0.0440(8) Uani 1 1 d .
H13 H 0.6341 0.8113 0.7272 0.053 Uiso 1 1 calc R
C14 C 0.5826(4) 0.6645(3) 0.7784(3) 0.0471(8) Uani 1 1 d .
H14 H 0.4488 0.6289 0.7345 0.057 Uiso 1 1 calc R
N2 N 0.6570(3) 0.6049(2) 0.8429(2) 0.0369(6) Uani 1 1 d .
O5 O 0.2143(9) 0.6223(7) 0.5590(6) 0.0767(17) Uani 0.50 1 d P
C15 C 0.0362(8) 0.5834(6) 0.6024(5) 0.0942(16) Uani 1 1 d .
H15A H 0.0144 0.6627 0.6581 0.113 Uiso 1 1 calc R
H15B H 0.0732 0.5414 0.6547 0.113 Uiso 1 1 calc R
C16 C 0.1609(11) 0.4986(6) 0.4777(7) 0.135(3) Uani 1 1 d .
H16A H 0.1991 0.4534 0.5263 0.162 Uiso 1 1 calc R
H16B H 0.2514 0.4944 0.4210 0.162 Uiso 1 1 calc R

loop_
_atom_site_aniso_label
_atom_site_aniso_U_11
_atom_site_aniso_U_22
_atom_site_aniso_U_33
_atom_site_aniso_U_23
_atom_site_aniso_U_13
_atom_site_aniso_U_12
Cu1 0.02724(19) 0.0436(2) 0.0434(3) 0.01289(17) 0.00336(15) 0.00006(14)
Cl2 0.0267(3) 0.0319(3) 0.0410(4) 0.0090(3) 0.0057(3) 0.0059(3)
N1 0.0291(11) 0.0362(13) 0.0365(15) 0.0143(11) 0.0069(10) 0.0060(10)
C1 0.0285(13) 0.0437(16) 0.0292(16) 0.0075(13) 0.0068(11) 0.0059(11)
C2 0.0263(13) 0.0453(17) 0.0384(18) 0.0107(14) 0.0078(12) 0.0062(12)
C3 0.0284(13) 0.0438(17) 0.0392(18) 0.0116(14) 0.0085(12) 0.0111(12)
C4 0.0294(13) 0.0362(15) 0.0354(17) 0.0072(12) 0.0066(12) 0.0103(11)
C5 0.0276(13) 0.0355(15) 0.0299(16) 0.0093(12) 0.0067(11) 0.0071(11)
C6 0.0281(14) 0.0386(16) 0.0373(18) 0.0074(13) 0.0044(12) 0.0045(12)
O1 0.0294(12) 0.104(2) 0.0477(16) -0.0110(14) 0.0011(10) 0.0215(12)
O2 0.0303(10) 0.0405(11) 0.0349(12) 0.0011(9) 0.0027(8) 0.0064(8)
C7 0.0331(14) 0.0379(16) 0.0367(18) 0.0038(13) -0.0006(13) -0.0009(12)
C8 0.0422(16) 0.0306(15) 0.0397(18) 0.0087(13) 0.0082(13) -0.0019(12)
O3 0.0356(10) 0.0381(11) 0.0431(13) 0.0154(9) 0.0025(9) -0.0009(8)
C9 0.0398(15) 0.0344(15) 0.0334(17) 0.0091(13) 0.0076(12) 0.0078(13)
O4 0.0495(12) 0.0418(12) 0.0589(15) 0.0238(11) 0.0099(11) 0.0142(10)
C10 0.0316(14) 0.0345(15) 0.0334(17) 0.0107(12) 0.0074(12) 0.0058(11)
C11 0.0273(13) 0.0407(16) 0.0337(17) 0.0124(13) 0.0030(11) 0.0019(11)
C12 0.0292(13) 0.0370(15) 0.0353(17) 0.0140(13) 0.0072(12) 0.0070(11)
C13 0.0346(15) 0.0463(18) 0.050(2) 0.0214(15) 0.0016(13) 0.0104(13)
C14 0.0319(15) 0.0514(19) 0.051(2) 0.0206(16) 0.0008(14) 0.0061(13)
N2 0.0262(11) 0.0419(13) 0.0364(14) 0.0130(11) 0.0047(10) 0.0058(10)
O5 0.075(4) 0.098(5) 0.062(4) 0.035(3) 0.008(3) 0.036(3)
C15 0.103(4) 0.132(5) 0.065(3) 0.041(3) 0.030(3) 0.062(3)
C16 0.139(6) 0.109(5) 0.136(6) 0.034(4) -0.028(5) 0.060(4)

loop_
_atom_type_symbol
_atom_type_description
_atom_type_scat_dispersion_real
_atom_type_scat_dispersion_imag
_atom_type_scat_source
C C 0.0033 0.0016 'International Tables Vol C Tables 4.2.6.8 and 6.1.1.4'
H H 0.0000 0.0000 'International Tables Vol C Tables 4.2.6.8 and 6.1.1.4'
O O 0.0106 0.0060 'International Tables Vol C Tables 4.2.6.8 and 6.1.1.4'
N N 0.0061 0.0033 'International Tables Vol C Tables 4.2.6.8 and 6.1.1.4'
Cu Cu 0.3201 1.2651 'International Tables Vol C Tables 4.2.6.8 and 6.1.1.4'
Cl Cl 0.1484 0.1585 'International Tables Vol C Tables 4.2.6.8 and 6.1.1.4'

loop_
_geom_angle_atom_site_label_1
_geom_angle_atom_site_label_2
_geom_angle_atom_site_label_3
_geom_angle
_geom_angle_site_symmetry_1
_geom_angle_site_symmetry_3
N1 Cu1 N2 122.93(10) . .
N1 Cu1 Cl2 119.12(7) . 2_667
N2 Cu1 Cl2 104.46(7) . 2_667
N1 Cu1 Cl2 101.99(7) . .
N2 Cu1 Cl2 95.36(8) . .
Cl2 Cu1 Cl2 109.75(3) 2_667 .
N1 Cu1 Cu1 126.24(8) . 2_667
N2 Cu1 Cu1 106.94(8) . 2_667
Cl2 Cu1 Cu1 58.58(3) 2_667 2_667
Cl2 Cu1 Cu1 51.17(2) . 2_667
Cu1 Cl2 Cu1 70.25(3) 2_667 .
C3 N1 C1 117.0(2) . .
C3 N1 Cu1 121.93(18) . .
C1 N1 Cu1 120.8(2) . .
N1 C1 C2 122.5(3) . .
C5 C2 C1 119.9(3) . .
N1 C3 C4 123.7(3) . .
C3 C4 C5 118.5(3) . .
C2 C5 C4 118.2(2) . .
C2 C5 C6 119.8(3) . .
C4 C5 C6 122.0(3) . .
O1 C6 O2 124.6(3) . .
O1 C6 C5 123.7(3) . .
O2 C6 C5 111.7(2) . .
C6 O2 C7 118.0(2) . .
O2 C7 C8 107.1(2) . .
O3 C8 C7 109.3(2) . .
C9 O3 C8 116.3(2) . .
O4 C9 O3 125.6(3) . .
O4 C9 C10 123.2(3) . 2_666
O3 C9 C10 111.3(3) . 2_666
C11 C10 C13 117.7(3) . .
C11 C10 C9 124.3(2) . 2_666
C13 C10 C9 118.0(3) . 2_666
C12 C11 C10 119.2(3) . .
N2 C12 C11 123.4(3) . .
C14 C13 C10 119.3(3) . .
N2 C14 C13 123.8(3) . .
C12 N2 C14 116.6(3) . .
C12 N2 Cu1 122.3(2) . .
C14 N2 Cu1 120.14(19) . .
C16 O5 C15 84.4(6) . .
O5 C15 C16 125.5(6) . 2_566
O5 C15 C16 45.2(4) . .
C16 C15 C16 90.1(5) 2_566 .
O5 C16 C15 128.9(6) . 2_566
O5 C16 C15 50.4(4) . .
C15 C16 C15 89.9(5) 2_566 .

loop_
_geom_bond_atom_site_label_1
_geom_bond_atom_site_label_2
_geom_bond_distance
_geom_bond_site_symmetry_2
Cu1 N1 1.998(2) .
Cu1 N2 2.033(3) .
Cu1 Cl2 2.3251(9) 2_667
Cu1 Cl2 2.5472(10) .
Cu1 Cu1 2.8092(10) 2_667
Cl2 Cu1 2.3251(9) 2_667
N1 C3 1.342(4) .
N1 C1 1.348(4) .
C1 C2 1.379(4) .
C2 C5 1.376(4) .
C3 C4 1.378(4) .
C4 C5 1.390(4) .
C5 C6 1.503(4) .
C6 O1 1.200(4) .
C6 O2 1.323(4) .
O2 C7 1.450(3) .
C7 C8 1.489(5) .
C8 O3 1.460(3) .
O3 C9 1.341(3) .
C9 O4 1.198(4) .
C9 C10 1.497(4) 2_666
C10 C11 1.385(4) .
C10 C13 1.396(4) .
C10 C9 1.497(4) 2_666
C11 C12 1.383(4) .
C12 N2 1.343(3) .
C13 C14 1.366(5) .
C14 N2 1.347(4) .
O5 C16 1.332(8) .
O5 C15 1.447(8) .
C15 C16 1.458(8) 2_566
C15 C16 1.869(10) .
C16 C15 1.458(8) 2_566
